data_4511089
loop_
_publ_author_name
'Ashmore, Jason'
'Bishop, Roger'
'Craig, Donald C.'
'Scudder, Marcia L.'

_publ_section_title
;
 Formation of Diquinoline Molecular Bricks and Their Assembly into Lattice
 Inclusion Compounds
;
_journal_issue 6
_journal_name_full 'Crystal Growth &amp; Design'
_journal_page_first 2742
_journal_paper_doi 10.1021/cg801377e
_journal_volume 9
_journal_year 2009
_chemical_formula_moiety 'C35 H24 Br2 N2,C Cl4'
_chemical_formula_sum 'C36 H24 Br2 Cl4 N2'
_chemical_formula_weight 786.2
_space_group_IT_number 2
_symmetry_cell_setting triclinic
_symmetry_space_group_name_Hall '-P 1'
_symmetry_space_group_name_H-M 'P -1'
_atom_type_scat_source 'International Tables for X-ray Crystallography, Vol. IV'
_audit_creation_method 'RAELSPUB and manual entry'
_cell_angle_alpha 106.05(2)
_cell_angle_beta 100.82(3)
_cell_angle_gamma 91.99(3)
_cell_formula_units_Z 2
_cell_length_a 10.376(5)
_cell_length_b 10.617(5)
_cell_length_c 15.919(7)
_cell_measurement_reflns_used 25
_cell_measurement_temperature 294
_cell_measurement_theta_max 18
_cell_measurement_theta_min 15
_cell_volume 1648.4(14)
_computing_cell_refinement 'CAD4 Version 5.0, 1989'
_computing_data_collection 'CAD4 Version 5.0, 1989'
_computing_data_reduction 'Local program'
_computing_molecular_graphics 'ORTEP-II, (Johnson, 1976)'
_computing_publication_material 'Local programs'
_computing_structure_refinement 'RAELS, (Rae, 1989)'
_computing_structure_solution 'SIR92 (Altomare et al, 1994)'
_diffrn_measured_fraction_theta_full 1.00
_diffrn_measured_fraction_theta_max 1.00
_diffrn_measurement_device_type 'Nonius CAD-4'
_diffrn_measurement_method \w--2\q
_diffrn_radiation_type 'Mo K\a'
_diffrn_radiation_wavelength 0.71073
_diffrn_reflns_av_R_equivalents 0.017
_diffrn_reflns_limit_h_max 12
_diffrn_reflns_limit_h_min 0
_diffrn_reflns_limit_k_max 12
_diffrn_reflns_limit_k_min -12
_diffrn_reflns_limit_l_max 18
_diffrn_reflns_limit_l_min -18
_diffrn_reflns_number 6132
_diffrn_reflns_theta_full 25
_diffrn_reflns_theta_max 25
_diffrn_standards_decay_% 0
_diffrn_standards_interval_time 30min
_diffrn_standards_number 1
_exptl_absorpt_coefficient_mu 2.789
_exptl_absorpt_correction_T_max 0.71
_exptl_absorpt_correction_T_min 0.63
_exptl_absorpt_correction_type analytical
_exptl_absorpt_process_details '(DeMeulenaer & Tompa, 1965)'
_exptl_crystal_colour colourless
_exptl_crystal_density_diffrn 1.58
_exptl_crystal_density_method 'not measured'
_exptl_crystal_description prism
_exptl_crystal_F_000 784.0
_exptl_crystal_size_max 0.27
_exptl_crystal_size_mid 0.16
_exptl_crystal_size_min 0.14
_refine_diff_density_max 1.35
_refine_diff_density_min -1.00
_refine_ls_extinction_method none
_refine_ls_goodness_of_fit_ref 1.84
_refine_ls_hydrogen_treatment noref
_refine_ls_number_parameters 172
_refine_ls_number_reflns 4271
_refine_ls_R_factor_gt 0.049
_refine_ls_shift/su_max 0.007
_refine_ls_structure_factor_coef F
_refine_ls_weighting_details 'w = 1/[\s^2^(F) + 0.0004F^2^]'
_refine_ls_weighting_scheme calc
_refine_ls_wR_factor_ref 0.062
_reflns_number_gt 4271
_reflns_number_total 5777
_reflns_threshold_expression I>2\s(I)
_cod_data_source_file cg801377e_si_006.cif
_cod_data_source_block DRB296
_cod_original_cell_volume 1648(1)
_cod_database_code 4511089

loop_
_symmetry_equiv_pos_site_id
_symmetry_equiv_pos_as_xyz
1 x,y,z
2 -x,-y,-z

loop_
_atom_site_label
_atom_site_fract_x
_atom_site_fract_y
_atom_site_fract_z
_atom_site_U_iso_or_equiv
_atom_site_adp_type
_atom_site_type_symbol
_atom_site_occupancy
Br1 0.43786(6) 0.69833(5) 0.56092(3) 0.0517(2) Uani Br 1.0
Br2 0.94036(6) 0.86259(6) 0.90261(4) 0.0645(2) Uani Br 1.0
N1 0.7409(4) 0.4583(4) 0.7035(3) 0.0370(5) Uani N 1.0
N2 0.4593(4) 0.8392(4) 0.8710(3) 0.0420(7) Uani N 1.0
C1 0.7651(5) 0.6932(5) 0.7482(3) 0.0385(6) Uani C 1.0
C2 0.6778(4) 0.5647(4) 0.7095(3) 0.0339(6) Uani C 1.0
C3 0.5379(4) 0.5626(4) 0.6860(3) 0.0326(7) Uani C 1.0
C4 0.4762(5) 0.6890(5) 0.6865(3) 0.0361(6) Uani C 1.0
C5 0.5641(5) 0.8110(5) 0.7462(3) 0.0391(5) Uani C 1.0
C6 0.5665(5) 0.8065(5) 0.8415(3) 0.0381(5) Uani C 1.0
C7 0.6753(5) 0.7595(5) 0.8907(3) 0.0387(4) Uani C 1.0
C8 0.7927(5) 0.7206(5) 0.8499(3) 0.0404(4) Uani C 1.0
C9 0.7014(5) 0.8080(5) 0.7236(3) 0.0416(7) Uani C 1.0
C10 0.6665(5) 0.3388(5) 0.6730(3) 0.0377(5) Uani C 1.0
C11 0.7353(5) 0.2233(5) 0.6601(3) 0.0460(5) Uani C 1.0
C12 0.6654(6) 0.1025(5) 0.6316(4) 0.0517(9) Uani C 1.0
C13 0.5277(6) 0.0895(5) 0.6155(4) 0.050(1) Uani C 1.0
C14 0.4596(5) 0.1984(5) 0.6266(3) 0.0430(7) Uani C 1.0
C15 0.5278(5) 0.3260(5) 0.6542(3) 0.0363(5) Uani C 1.0
C16 0.4636(4) 0.4445(4) 0.6621(3) 0.0339(6) Uani C 1.0
C17 0.4481(5) 0.8291(5) 0.9525(3) 0.0458(7) Uani C 1.0
C18 0.3333(5) 0.8650(6) 0.9837(4) 0.055(1) Uani C 1.0
C19 0.3174(6) 0.8532(6) 1.0644(4) 0.064(2) Uani C 1.0
C20 0.4155(6) 0.8058(6) 1.1179(4) 0.064(2) Uani C 1.0
C21 0.5295(6) 0.7695(6) 1.0902(4) 0.056(1) Uani C 1.0
C22 0.5502(5) 0.7797(5) 1.0061(3) 0.0465(6) Uani C 1.0
C23 0.6651(5) 0.7436(5) 0.9723(3) 0.0432(4) Uani C 1.0
C24 0.3154(4) 0.4377(3) 0.6413(2) 0.040(1) Uani C 1.0
C25 0.2479(4) 0.4825(4) 0.7099(3) 0.058(1) Uani C 1.0
C26 0.1105(4) 0.4786(5) 0.6901(4) 0.078(2) Uani C 1.0
C27 0.0428(5) 0.4308(4) 0.6034(3) 0.079(2) Uani C 1.0
C28 0.1084(4) 0.3864(4) 0.5353(4) 0.076(1) Uani C 1.0
C29 0.2458(4) 0.3895(4) 0.5537(3) 0.056(1) Uani C 1.0
C30 0.7715(4) 0.6893(4) 1.0250(3) 0.051(2) Uani C 1.0
C31 0.7661(5) 0.5552(4) 1.0160(3) 0.071(2) Uani C 1.0
C32 0.8687(6) 0.5045(5) 1.0634(4) 0.094(3) Uani C 1.0
C33 0.9741(5) 0.5869(5) 1.1184(3) 0.094(3) Uani C 1.0
C34 0.9805(4) 0.7194(6) 1.1277(3) 0.086(2) Uani C 1.0
C35 0.8788(5) 0.7719(4) 1.0809(3) 0.066(2) Uani C 1.0
C1Ct 0.12482(10) 0.98324(11) 0.65719(7) 0.0657(8) Uani C 1.0
Cl1Ct 0.15653(16) 0.90978(16) 0.55141(9) 0.0912(9) Uani Cl 1.0
Cl2Ct 0.2454(2) 0.9490(2) 0.7384(1) 0.0979(5) Uani Cl 1.0
Cl3Ct -0.0299(1) 0.9208(2) 0.6635(1) 0.116(1) Uani Cl 1.0
Cl4Ct 0.1272(2) 1.1534(1) 0.6755(1) 0.105(1) Uani Cl 1.0
HC1 0.8500 0.6827 0.7271 0.043 Uani H 1.0
HC4 0.3913 0.6865 0.7074 0.038 Uani H 1.0
HC5 0.5241 0.8919 0.7372 0.045 Uani H 1.0
HC8 0.8219 0.6390 0.8645 0.042 Uani H 1.0
H1C9 0.6935 0.7964 0.6582 0.045 Uani H 1.0
H2C9 0.7560 0.8922 0.7584 0.047 Uani H 1.0
HC11 0.8337 0.2306 0.6718 0.051 Uani H 1.0
HC12 0.7138 0.0215 0.6220 0.061 Uani H 1.0
HC13 0.4789 0.0000 0.5958 0.058 Uani H 1.0
HC14 0.3611 0.1884 0.6153 0.046 Uani H 1.0
HC18 0.2624 0.8996 0.9466 0.059 Uani H 1.0
HC19 0.2346 0.8788 1.0856 0.073 Uani H 1.0
HC20 0.4021 0.7983 1.1770 0.075 Uani H 1.0
HC21 0.5985 0.7357 1.1291 0.062 Uani H 1.0
HC25 0.2974 0.5173 0.7731 0.074 Uani H 1.0
HC26 0.0615 0.5107 0.7392 0.109 Uani H 1.0
HC27 -0.0555 0.4284 0.5897 0.103 Uani H 1.0
HC28 0.0579 0.3518 0.4723 0.105 Uani H 1.0
HC29 0.2938 0.3571 0.5041 0.072 Uani H 1.0
HC31 0.6891 0.4951 0.9759 0.089 Uani H 1.0
HC32 0.8652 0.4081 1.0572 0.131 Uani H 1.0
HC33 1.0472 0.5500 1.1521 0.119 Uani H 1.0
HC34 1.0579 0.7785 1.1680 0.115 Uani H 1.0
HC35 0.8834 0.8686 1.0876 0.082 Uani H 1.0

loop_
_atom_site_aniso_label
_atom_site_aniso_U_11
_atom_site_aniso_U_22
_atom_site_aniso_U_33
_atom_site_aniso_U_12
_atom_site_aniso_U_13
_atom_site_aniso_U_23
_atom_site_aniso_type_symbol
Br1 0.0669(4) 0.0507(3) 0.0394(3) 0.0143(3) 0.0051(3) 0.0188(3) Br
Br2 0.0424(3) 0.0723(4) 0.0646(4) -0.0153(3) -0.0009(3) 0.0072(3) Br
N1 0.0316(8) 0.0398(7) 0.0398(7) 0.0086(5) 0.0060(5) 0.0122(5) N
N2 0.039(1) 0.0414(7) 0.0437(7) 0.0092(6) 0.0097(6) 0.0082(6) N
C1 0.0330(8) 0.0400(6) 0.0419(7) 0.0012(6) 0.0090(6) 0.0106(6) C
C2 0.0300(9) 0.0362(6) 0.0372(7) 0.0051(5) 0.0071(6) 0.0128(5) C
C3 0.0302(9) 0.0341(6) 0.0359(8) 0.0057(5) 0.0070(6) 0.0137(5) C
C4 0.0357(8) 0.0357(6) 0.0390(7) 0.0085(6) 0.0067(6) 0.0141(5) C
C5 0.0422(8) 0.0341(6) 0.0427(7) 0.0065(6) 0.0088(5) 0.0136(5) C
C6 0.0369(8) 0.0366(6) 0.0405(6) 0.0061(5) 0.0083(5) 0.0104(5) C
C7 0.0356(7) 0.0407(7) 0.0383(6) 0.0047(6) 0.0064(5) 0.0097(6) C
C8 0.0329(7) 0.0440(8) 0.0413(7) 0.0033(7) 0.0054(6) 0.0087(7) C
C9 0.0447(9) 0.0365(6) 0.0454(8) -0.0002(7) 0.0122(7) 0.0132(5) C
C10 0.0373(7) 0.0366(6) 0.0407(7) 0.0099(6) 0.0066(5) 0.0137(5) C
C11 0.0483(9) 0.0409(7) 0.0485(9) 0.0167(8) 0.0059(8) 0.0135(7) C
C12 0.063(2) 0.0375(7) 0.055(1) 0.0163(9) 0.009(1) 0.0150(7) C
C13 0.064(2) 0.0341(7) 0.054(1) 0.0062(7) 0.013(1) 0.0147(5) C
C14 0.049(1) 0.0348(7) 0.0470(9) 0.0017(7) 0.0118(8) 0.0133(5) C
C15 0.0374(7) 0.0340(7) 0.0398(7) 0.0051(5) 0.0085(5) 0.0139(5) C
C16 0.0311(9) 0.0353(6) 0.0373(7) 0.0044(5) 0.0077(6) 0.0130(5) C
C17 0.042(1) 0.0493(9) 0.0431(7) 0.0074(7) 0.0128(6) 0.0061(6) C
C18 0.047(1) 0.062(1) 0.0509(9) 0.009(1) 0.0180(9) 0.0014(9) C
C19 0.058(2) 0.075(2) 0.052(1) 0.005(2) 0.025(1) 0.000(1) C
C20 0.069(3) 0.077(2) 0.0448(8) 0.002(2) 0.025(1) 0.0052(9) C
C21 0.063(2) 0.066(2) 0.0387(7) 0.005(1) 0.0160(7) 0.0093(7) C
C22 0.047(1) 0.052(1) 0.0382(6) 0.0056(8) 0.0114(5) 0.0086(6) C
C23 0.0427(9) 0.048(1) 0.0367(6) 0.0063(8) 0.0063(5) 0.0100(6) C
C24 0.037(1) 0.034(2) 0.054(2) 0.005(1) 0.012(1) 0.020(2) C
C25 0.045(1) 0.071(3) 0.071(2) 0.019(2) 0.027(1) 0.034(2) C
C26 0.046(1) 0.102(4) 0.112(3) 0.026(2) 0.036(2) 0.061(3) C
C27 0.037(1) 0.087(4) 0.132(4) 0.008(1) 0.013(1) 0.063(3) C
C28 0.044(1) 0.078(3) 0.100(2) -0.001(2) -0.009(2) 0.034(3) C
C29 0.045(1) 0.056(2) 0.063(2) 0.002(1) -0.001(1) 0.017(2) C
C30 0.058(2) 0.061(2) 0.036(2) 0.016(2) 0.012(2) 0.015(2) C
C31 0.094(3) 0.064(2) 0.061(2) 0.029(2) 0.013(2) 0.024(2) C
C32 0.122(4) 0.100(2) 0.077(4) 0.060(3) 0.022(3) 0.043(3) C
C33 0.091(3) 0.149(4) 0.060(3) 0.065(3) 0.023(2) 0.050(3) C
C34 0.064(2) 0.143(4) 0.055(3) 0.027(2) 0.005(2) 0.036(3) C
C35 0.058(2) 0.090(2) 0.047(2) 0.009(2) 0.002(2) 0.019(2) C
C1Ct 0.043(1) 0.077(1) 0.080(1) 0.005(1) 0.0141(8) 0.0256(9) C
Cl1Ct 0.081(1) 0.112(1) 0.078(1) 0.0261(9) 0.016(1) 0.0227(8) Cl
Cl2Ct 0.0733(8) 0.142(2) 0.084(1) 0.038(1) 0.0144(9) 0.039(1) Cl
Cl3Ct 0.053(1) 0.132(2) 0.181(2) 0.004(1) 0.043(1) 0.062(2) Cl
Cl4Ct 0.113(2) 0.080(1) 0.141(2) 0.024(1) 0.063(2) 0.039(1) Cl

loop_
_geom_angle_atom_site_label_1
_geom_angle_atom_site_label_2
_geom_angle_atom_site_label_3
_geom_angle
_geom_angle_site_symmetry_1
_geom_angle_site_symmetry_2
_geom_angle_site_symmetry_3
_geom_angle_publ_flag
C2 N1 C10 117.4(4) 1_555 1_555 1_555 no
C6 N2 C17 119.3(4) 1_555 1_555 1_555 no
C2 C1 C8 106.6(4) 1_555 1_555 1_555 no
C2 C1 C9 113.0(4) 1_555 1_555 1_555 no
C8 C1 C9 109.3(4) 1_555 1_555 1_555 no
N1 C2 C1 114.7(4) 1_555 1_555 1_555 no
N1 C2 C3 123.8(4) 1_555 1_555 1_555 no
C1 C2 C3 121.5(4) 1_555 1_555 1_555 no
C2 C3 C4 119.6(4) 1_555 1_555 1_555 no
C2 C3 C16 118.7(4) 1_555 1_555 1_555 no
C4 C3 C16 121.8(4) 1_555 1_555 1_555 no
Br1 C4 C3 107.3(3) 1_555 1_555 1_555 no
Br1 C4 C5 109.5(3) 1_555 1_555 1_555 no
C3 C4 C5 113.2(4) 1_555 1_555 1_555 no
C4 C5 C6 105.1(4) 1_555 1_555 1_555 no
C4 C5 C9 110.0(4) 1_555 1_555 1_555 no
C6 C5 C9 112.7(4) 1_555 1_555 1_555 no
N2 C6 C5 114.9(4) 1_555 1_555 1_555 no
N2 C6 C7 123.7(4) 1_555 1_555 1_555 no
C5 C6 C7 121.3(4) 1_555 1_555 1_555 no
C6 C7 C8 119.6(4) 1_555 1_555 1_555 no
C6 C7 C23 118.5(4) 1_555 1_555 1_555 no
C8 C7 C23 121.8(4) 1_555 1_555 1_555 no
Br2 C8 C1 108.1(3) 1_555 1_555 1_555 no
Br2 C8 C7 109.9(3) 1_555 1_555 1_555 no
C1 C8 C7 113.8(4) 1_555 1_555 1_555 no
C1 C9 C5 108.1(4) 1_555 1_555 1_555 no
N1 C10 C11 117.4(4) 1_555 1_555 1_555 no
N1 C10 C15 123.3(4) 1_555 1_555 1_555 no
C11 C10 C15 119.3(4) 1_555 1_555 1_555 no
C10 C11 C12 119.4(5) 1_555 1_555 1_555 no
C11 C12 C13 121.4(5) 1_555 1_555 1_555 no
C12 C13 C14 120.3(5) 1_555 1_555 1_555 no
C13 C14 C15 120.3(5) 1_555 1_555 1_555 no
C10 C15 C14 119.2(4) 1_555 1_555 1_555 no
C10 C15 C16 117.0(4) 1_555 1_555 1_555 no
C14 C15 C16 123.7(4) 1_555 1_555 1_555 no
C3 C16 C15 119.4(4) 1_555 1_555 1_555 no
C3 C16 C24 120.8(4) 1_555 1_555 1_555 no
C15 C16 C24 119.8(4) 1_555 1_555 1_555 no
N2 C17 C18 118.9(5) 1_555 1_555 1_555 no
N2 C17 C22 121.3(5) 1_555 1_555 1_555 no
C18 C17 C22 119.7(5) 1_555 1_555 1_555 no
C17 C18 C19 120.5(6) 1_555 1_555 1_555 no
C18 C19 C20 120.9(5) 1_555 1_555 1_555 no
C19 C20 C21 120.8(5) 1_555 1_555 1_555 no
C20 C21 C22 120.3(5) 1_555 1_555 1_555 no
C17 C22 C21 117.8(5) 1_555 1_555 1_555 no
C17 C22 C23 118.3(5) 1_555 1_555 1_555 no
C21 C22 C23 123.9(5) 1_555 1_555 1_555 no
C7 C23 C22 118.9(5) 1_555 1_555 1_555 no
C7 C23 C30 121.3(4) 1_555 1_555 1_555 no
C22 C23 C30 119.8(4) 1_555 1_555 1_555 no
C16 C24 C25 119.9(3) 1_555 1_555 1_555 no
C16 C24 C29 120.3(3) 1_555 1_555 1_555 no
C25 C24 C29 119.8(4) 1_555 1_555 1_555 no
C24 C25 C26 119.7(3) 1_555 1_555 1_555 no
C25 C26 C27 120.1(4) 1_555 1_555 1_555 no
C26 C27 C28 120.7(4) 1_555 1_555 1_555 no
C27 C28 C29 120.1(4) 1_555 1_555 1_555 no
C24 C29 C28 119.7(3) 1_555 1_555 1_555 no
C23 C30 C31 120.1(4) 1_555 1_555 1_555 no
C23 C30 C35 120.1(4) 1_555 1_555 1_555 no
C31 C30 C35 119.8(4) 1_555 1_555 1_555 no
C30 C31 C32 119.7(3) 1_555 1_555 1_555 no
C31 C32 C33 120.1(4) 1_555 1_555 1_555 no
C32 C33 C34 120.7(4) 1_555 1_555 1_555 no
C33 C34 C35 120.1(4) 1_555 1_555 1_555 no
C30 C35 C34 119.7(3) 1_555 1_555 1_555 no
Cl1Ct C1Ct Cl2Ct 109.47 1_555 1_555 1_555 no
Cl1Ct C1Ct Cl3Ct 109.47 1_555 1_555 1_555 no
Cl1Ct C1Ct Cl4Ct 109.47 1_555 1_555 1_555 no
Cl2Ct C1Ct Cl3Ct 109.47 1_555 1_555 1_555 no
Cl2Ct C1Ct Cl4Ct 109.47 1_555 1_555 1_555 no
Cl3Ct C1Ct Cl4Ct 109.47 1_555 1_555 1_555 no

loop_
_geom_bond_atom_site_label_1
_geom_bond_atom_site_label_2
_geom_bond_distance
_geom_bond_site_symmetry_1
_geom_bond_site_symmetry_2
_geom_bond_publ_flag
Br1 C4 1.994(5) 1_555 1_555 no
Br2 C8 1.996(5) 1_555 1_555 no
N1 C2 1.315(6) 1_555 1_555 no
N1 C10 1.375(6) 1_555 1_555 no
N2 C6 1.308(6) 1_555 1_555 no
N2 C17 1.357(6) 1_555 1_555 no
C1 C2 1.517(6) 1_555 1_555 no
C1 C8 1.532(7) 1_555 1_555 no
C1 C9 1.517(6) 1_555 1_555 no
C2 C3 1.427(6) 1_555 1_555 no
C3 C4 1.506(6) 1_555 1_555 no
C3 C16 1.367(6) 1_555 1_555 no
C4 C5 1.525(7) 1_555 1_555 no
C5 C6 1.527(6) 1_555 1_555 no
C5 C9 1.532(7) 1_555 1_555 no
C6 C7 1.436(6) 1_555 1_555 no
C7 C8 1.503(7) 1_555 1_555 no
C7 C23 1.377(7) 1_555 1_555 no
C10 C11 1.426(6) 1_555 1_555 no
C10 C15 1.408(6) 1_555 1_555 no
C11 C12 1.366(7) 1_555 1_555 no
C12 C13 1.399(8) 1_555 1_555 no
C13 C14 1.363(7) 1_555 1_555 no
C14 C15 1.421(7) 1_555 1_555 no
C15 C16 1.430(6) 1_555 1_555 no
C16 C24 1.506(6) 1_555 1_555 no
C17 C18 1.401(7) 1_555 1_555 no
C17 C22 1.439(7) 1_555 1_555 no
C18 C19 1.363(8) 1_555 1_555 no
C19 C20 1.401(9) 1_555 1_555 no
C20 C21 1.369(8) 1_555 1_555 no
C21 C22 1.427(7) 1_555 1_555 no
C22 C23 1.419(7) 1_555 1_555 no
C23 C30 1.490(6) 1_555 1_555 no
C24 C25 1.389(3) 1_555 1_555 no
C24 C29 1.389(3) 1_555 1_555 no
C25 C26 1.398(4) 1_555 1_555 no
C26 C27 1.370(4) 1_555 1_555 no
C27 C28 1.370(4) 1_555 1_555 no
C28 C29 1.398(4) 1_555 1_555 no
C30 C31 1.389(3) 1_555 1_555 no
C30 C35 1.389(3) 1_555 1_555 no
C31 C32 1.398(4) 1_555 1_555 no
C32 C33 1.370(4) 1_555 1_555 no
C33 C34 1.370(4) 1_555 1_555 no
C34 C35 1.398(4) 1_555 1_555 no
C1Ct Cl1Ct 1.747(1) 1_555 1_555 no
C1Ct Cl2Ct 1.747(1) 1_555 1_555 no
C1Ct Cl3Ct 1.747(1) 1_555 1_555 no
C1Ct Cl4Ct 1.747(1) 1_555 1_555 no
